data_7032214
loop_
_publ_author_name
'Yoshida, Jun'
'Sugawara, Keisuke'
'Yuge, Hidetaka'
'Okabayashi, Jun'

_publ_section_title
;
 Bis(acetylacetonato)bis(pyrazolato)ruthenate(iii) as a redox-active
 scorpionate ligand.
;
_journal_issue 42
_journal_name_full 'Dalton transactions (Cambridge, England : 2003)'
_journal_page_first 16066
_journal_page_last 16073
_journal_paper_doi 10.1039/c4dt02331e
_journal_volume 43
_journal_year 2014
_chemical_formula_moiety 'C16 H22 N4 O4 Ru, P F6'
_chemical_formula_sum 'C16 H22 F6 N4 O4 P Ru'
_chemical_formula_weight 580.42
_chemical_name_systematic
;
 ?
;
_space_group_crystal_system triclinic
_space_group_IT_number 2
_space_group_name_Hall '-P 1'
_space_group_name_H-M_alt 'P -1'
_symmetry_space_group_name_Hall '-P 1'
_symmetry_space_group_name_H-M 'P -1'
_atom_sites_solution_hydrogens geom
_atom_sites_solution_primary direct
_atom_sites_solution_secondary difmap
_audit_creation_method 'WinGX routine CIF_UPDATE'
_cell_angle_alpha 90.7390(10)
_cell_angle_beta 104.5550(10)
_cell_angle_gamma 94.7040(10)
_cell_formula_units_Z 2
_cell_length_a 9.0860(7)
_cell_length_b 10.4112(8)
_cell_length_c 12.5088(10)
_cell_measurement_reflns_used 3753
_cell_measurement_temperature 296(2)
_cell_measurement_theta_max 24.3504
_cell_measurement_theta_min 2.3249
_cell_volume 1140.76(15)
_computing_cell_refinement 'SAINT V8.34A (Bruker AXS Inc., 2013)'
_computing_data_collection 'Bruker Instrument Service v2012.10.0.0'
_computing_data_reduction 'SAINT V8.34A (Bruker AXS Inc., 2013)'
_computing_molecular_graphics 'ORTEP3 (Farrugia, 1997) and Mercury (Bruno et al., 2002)'
_computing_publication_material 'SHELXL-2013 (Sheldrick, 2013)'
_computing_structure_refinement 'SHELXL-2013 (Sheldrick, 2013)'
_diffrn_ambient_temperature 296(2)
_diffrn_detector_area_resol_mean 8.3333
_diffrn_measured_fraction_theta_full 0.978
_diffrn_measured_fraction_theta_max 0.978
_diffrn_measurement_device_type 'CCD area detector'
_diffrn_measurement_method 'phi and omega scans'
_diffrn_radiation_monochromator graphite
_diffrn_radiation_source 'fine-focus sealed tube'
_diffrn_radiation_type MoK\a
_diffrn_radiation_wavelength 0.71073
_diffrn_reflns_av_R_equivalents 0.0333
_diffrn_reflns_av_unetI/netI 0.0479
_diffrn_reflns_limit_h_max 11
_diffrn_reflns_limit_h_min -11
_diffrn_reflns_limit_k_max 13
_diffrn_reflns_limit_k_min -13
_diffrn_reflns_limit_l_max 16
_diffrn_reflns_limit_l_min -16
_diffrn_reflns_number 12838
_diffrn_reflns_theta_full 27.46
_diffrn_reflns_theta_max 27.46
_diffrn_reflns_theta_min 1.68
_exptl_absorpt_coefficient_mu 0.835
_exptl_absorpt_correction_T_max 0.91
_exptl_absorpt_correction_T_min 0.82
_exptl_absorpt_correction_type multi-scan
_exptl_absorpt_process_details 'SADABS V2012/1 (Bruker AXS Inc.)'
_exptl_crystal_colour red
_exptl_crystal_density_diffrn 1.69
_exptl_crystal_density_method 'not measured'
_exptl_crystal_description block
_exptl_crystal_F_000 582
_exptl_crystal_size_max 0.25
_exptl_crystal_size_mid 0.19
_exptl_crystal_size_min 0.12
_refine_diff_density_max 1.003
_refine_diff_density_min -0.689
_refine_diff_density_rms 0.148
_refine_ls_extinction_method none
_refine_ls_goodness_of_fit_ref 1.041
_refine_ls_hydrogen_treatment noref
_refine_ls_matrix_type full
_refine_ls_number_parameters 293
_refine_ls_number_reflns 5119
_refine_ls_number_restraints 0
_refine_ls_restrained_S_all 1.041
_refine_ls_R_factor_all 0.0689
_refine_ls_R_factor_gt 0.0492
_refine_ls_shift/su_max 0.016
_refine_ls_shift/su_mean 0
_refine_ls_structure_factor_coef Fsqd
_refine_ls_weighting_details 'calc w=1/[\s^2^(Fo^2^)+(0.1000P)^2^+0.0000P] where P=(Fo^2^+2Fc^2^)/3'
_refine_ls_weighting_scheme calc
_refine_ls_wR_factor_ref 0.1575
_reflns_number_gt 3985
_reflns_number_total 5119
_reflns_threshold_expression >2sigma(I)
_cod_data_source_file c4dt02331e2.cif
_cod_data_source_block Ru(acac)2(pzH)2(PF6)
_cod_depositor_comments 'Adding full bibliography for 7032214--7032217.cif.'
_cod_database_code 7032214

loop_
_symmetry_equiv_pos_as_xyz
'x, y, z'
'-x, -y, -z'

loop_
_atom_site_label
_atom_site_fract_x
_atom_site_fract_y
_atom_site_fract_z
_atom_site_U_iso_or_equiv
_atom_site_adp_type
_atom_site_calc_flag
_atom_site_refinement_flags
_atom_site_occupancy
_atom_site_type_symbol
Ru1 0.64889(4) 0.58713(3) 0.72774(3) 0.03509(15) Uani d . 1 Ru
O1 0.4273(4) 0.5828(3) 0.6428(3) 0.0445(7) Uani d . 1 O
O2 0.6444(4) 0.7545(3) 0.8072(3) 0.0450(8) Uani d . 1 O
C1 0.1716(7) 0.6351(8) 0.6024(6) 0.088(2) Uani d . 1 C
H1 0.1652 0.6186 0.5256 0.132 Uiso calc R 1 H
H2 0.117 0.7083 0.6101 0.132 Uiso calc R 1 H
H3 0.1274 0.561 0.6317 0.132 Uiso calc R 1 H
C2 0.3378(6) 0.6624(6) 0.6651(4) 0.0542(13) Uani d . 1 C
C3 0.3807(7) 0.7703(6) 0.7372(5) 0.0624(15) Uani d . 1 C
H4 0.3025 0.8199 0.7434 0.075 Uiso calc R 1 H
C4 0.5243(7) 0.8123(5) 0.8002(4) 0.0486(12) Uani d . 1 C
C5 0.5514(8) 0.9371(5) 0.8668(5) 0.0708(17) Uani d . 1 C
H5 0.4587 0.9794 0.8524 0.106 Uiso calc R 1 H
H6 0.6296 0.9918 0.8465 0.106 Uiso calc R 1 H
H7 0.5832 0.9198 0.9441 0.106 Uiso calc R 1 H
O3 0.5846(4) 0.4952(3) 0.8499(2) 0.0432(7) Uani d . 1 O
O4 0.6619(4) 0.4206(3) 0.6460(2) 0.0428(7) Uani d . 1 O
C6 0.4911(7) 0.3233(6) 0.9428(4) 0.0611(15) Uani d . 1 C
H8 0.5528 0.365 1.0099 0.092 Uiso calc R 1 H
H9 0.4979 0.2319 0.9464 0.092 Uiso calc R 1 H
H10 0.3868 0.3414 0.9335 0.092 Uiso calc R 1 H
C7 0.5469(6) 0.3730(5) 0.8465(4) 0.0450(11) Uani d . 1 C
C8 0.5574(6) 0.2866(5) 0.7643(4) 0.0523(12) Uani d . 1 C
H11 0.5218 0.2016 0.7714 0.063 Uiso calc R 1 H
C9 0.6146(6) 0.3106(4) 0.6717(4) 0.0444(11) Uani d . 1 C
C10 0.6218(8) 0.2002(5) 0.5954(5) 0.0610(15) Uani d . 1 C
H12 0.5551 0.2113 0.5239 0.091 Uiso calc R 1 H
H13 0.5905 0.1208 0.6247 0.091 Uiso calc R 1 H
H14 0.7246 0.198 0.5887 0.091 Uiso calc R 1 H
N1 0.8713(5) 0.5892(4) 0.8160(3) 0.0438(9) Uani d . 1 N
N2 0.9364(5) 0.6810(4) 0.8937(4) 0.0612(13) Uani d . 1 N
H15 0.8911 0.7453 0.9097 0.073 Uiso calc R 1 H
C11 1.0790(7) 0.6602(7) 0.9424(6) 0.081(2) Uani d . 1 C
H16 1.1456 0.7112 0.9985 0.097 Uiso calc R 1 H
C12 1.1105(8) 0.5490(8) 0.8949(6) 0.081(2) Uani d . 1 C
H17 1.2015 0.5097 0.9114 0.097 Uiso calc R 1 H
C13 0.9770(6) 0.5092(6) 0.8176(5) 0.0594(14) Uani d . 1 C
H18 0.9632 0.4354 0.7723 0.071 Uiso calc R 1 H
N3 0.7186(5) 0.6867(4) 0.6073(3) 0.0418(9) Uani d . 1 N
N4 0.7061(5) 0.6384(4) 0.5043(3) 0.0493(10) Uani d . 1 N
H19 0.6638 0.5631 0.48 0.059 Uiso calc R 1 H
C14 0.7684(7) 0.7231(6) 0.4455(5) 0.0646(16) Uani d . 1 C
H20 0.7737 0.711 0.3728 0.078 Uiso calc R 1 H
C15 0.8233(7) 0.8318(6) 0.5125(5) 0.0671(16) Uani d . 1 C
H21 0.8725 0.9073 0.4946 0.08 Uiso calc R 1 H
C16 0.7895(6) 0.8044(5) 0.6110(5) 0.0543(13) Uani d . 1 C
H22 0.813 0.8607 0.6725 0.065 Uiso calc R 1 H
P1 0.93738(18) 0.90015(16) 0.19088(13) 0.0617(4) Uani d . 1 P
F1 0.9678(15) 1.0336(6) 0.1593(6) 0.252(6) Uani d . 1 F
F2 0.7761(7) 0.9106(8) 0.2038(6) 0.175(3) Uani d . 1 F
F3 1.0002(8) 0.9351(7) 0.3155(4) 0.164(3) Uani d . 1 F
F4 1.0951(7) 0.8712(13) 0.1835(6) 0.250(6) Uani d . 1 F
F5 0.8753(7) 0.8540(6) 0.0682(4) 0.138(2) Uani d . 1 F
F6 0.9049(10) 0.7601(6) 0.2250(6) 0.183(3) Uani d . 1 F

loop_
_atom_site_aniso_label
_atom_site_aniso_U_11
_atom_site_aniso_U_22
_atom_site_aniso_U_33
_atom_site_aniso_U_12
_atom_site_aniso_U_13
_atom_site_aniso_U_23
Ru1 0.0405(2) 0.0330(2) 0.0306(2) 0.00096(14) 0.00760(14) -0.00230(13)
O1 0.0394(17) 0.0503(19) 0.0435(18) 0.0032(15) 0.0102(14) -0.0008(15)
O2 0.058(2) 0.0315(16) 0.0438(18) 0.0055(15) 0.0101(15) -0.0039(13)
C1 0.050(4) 0.134(7) 0.077(4) 0.020(4) 0.007(3) -0.007(4)
C2 0.050(3) 0.071(4) 0.044(3) 0.008(3) 0.015(2) 0.004(3)
C3 0.062(4) 0.069(4) 0.062(3) 0.030(3) 0.018(3) 0.006(3)
C4 0.070(4) 0.041(3) 0.040(3) 0.014(2) 0.021(2) 0.005(2)
C5 0.111(5) 0.043(3) 0.065(4) 0.017(3) 0.032(4) -0.004(3)
O3 0.056(2) 0.0412(17) 0.0335(16) -0.0009(15) 0.0152(14) -0.0025(13)
O4 0.052(2) 0.0388(17) 0.0379(17) -0.0001(14) 0.0137(15) -0.0038(13)
C6 0.073(4) 0.061(3) 0.048(3) -0.006(3) 0.017(3) 0.008(3)
C7 0.048(3) 0.044(3) 0.038(2) -0.004(2) 0.003(2) 0.0035(19)
C8 0.071(3) 0.038(3) 0.046(3) -0.002(2) 0.011(2) 0.002(2)
C9 0.054(3) 0.035(2) 0.039(2) 0.008(2) 0.000(2) -0.0039(19)
C10 0.087(4) 0.041(3) 0.053(3) 0.012(3) 0.014(3) -0.006(2)
N1 0.047(2) 0.042(2) 0.038(2) 0.0007(18) 0.0052(17) -0.0021(16)
N2 0.062(3) 0.053(3) 0.057(3) 0.007(2) -0.007(2) -0.018(2)
C11 0.058(4) 0.091(5) 0.076(4) -0.001(3) -0.012(3) -0.018(4)
C12 0.051(4) 0.092(5) 0.088(5) 0.018(3) -0.006(3) -0.016(4)
C13 0.051(3) 0.063(3) 0.062(3) 0.014(3) 0.006(3) -0.009(3)
N3 0.044(2) 0.043(2) 0.0337(19) -0.0026(17) 0.0040(16) 0.0000(16)
N4 0.059(3) 0.053(2) 0.035(2) -0.006(2) 0.0119(18) -0.0031(18)
C14 0.062(4) 0.085(4) 0.046(3) -0.004(3) 0.014(3) 0.008(3)
C15 0.074(4) 0.065(4) 0.064(4) -0.016(3) 0.028(3) 0.010(3)
C16 0.059(3) 0.048(3) 0.053(3) -0.012(2) 0.013(2) 0.000(2)
P1 0.0556(9) 0.0646(10) 0.0595(9) -0.0071(7) 0.0088(7) -0.0091(7)
F1 0.500(17) 0.095(5) 0.139(5) -0.073(7) 0.072(8) 0.021(4)
F2 0.096(4) 0.241(8) 0.188(6) 0.065(5) 0.022(4) -0.036(6)
F3 0.173(6) 0.228(7) 0.072(3) -0.092(5) 0.030(3) -0.040(4)
F4 0.071(4) 0.540(18) 0.146(6) 0.028(6) 0.042(4) 0.014(8)
F5 0.151(5) 0.171(5) 0.080(3) -0.019(4) 0.019(3) -0.045(3)
F6 0.312(10) 0.090(4) 0.182(6) 0.034(5) 0.124(7) 0.022(4)

loop_
_atom_type_symbol
_atom_type_description
_atom_type_scat_dispersion_real
_atom_type_scat_dispersion_imag
_atom_type_scat_source
C C 0.0033 0.0016 'International Tables Vol C Tables 4.2.6.8 and 6.1.1.4'
H H 0 0 'International Tables Vol C Tables 4.2.6.8 and 6.1.1.4'
N N 0.0061 0.0033 'International Tables Vol C Tables 4.2.6.8 and 6.1.1.4'
F F 0.0171 0.0103 'International Tables Vol C Tables 4.2.6.8 and 6.1.1.4'
P P 0.1023 0.0942 'International Tables Vol C Tables 4.2.6.8 and 6.1.1.4'
Ru Ru -1.2594 0.8363 'International Tables Vol C Tables 4.2.6.8 and 6.1.1.4'
O O 0.0106 0.006 'International Tables Vol C Tables 4.2.6.8 and 6.1.1.4'

loop_
_geom_angle_atom_site_label_1
_geom_angle_atom_site_label_2
_geom_angle_atom_site_label_3
_geom_angle
O3 Ru1 O2 88.64(13)
O3 Ru1 O1 89.44(13)
O2 Ru1 O1 93.50(14)
O3 Ru1 O4 93.12(13)
O2 Ru1 O4 177.57(13)
O1 Ru1 O4 88.19(13)
O3 Ru1 N3 177.76(13)
O2 Ru1 N3 89.40(15)
O1 Ru1 N3 91.78(14)
O4 Ru1 N3 88.80(14)
O3 Ru1 N1 89.33(15)
O2 Ru1 N1 86.56(15)
O1 Ru1 N1 178.77(13)
O4 Ru1 N1 91.78(14)
N3 Ru1 N1 89.45(16)
C2 O1 Ru1 122.0(3)
C4 O2 Ru1 124.1(3)
C2 C1 H1 109.5
C2 C1 H2 109.5
H1 C1 H2 109.5
C2 C1 H3 109.5
H1 C1 H3 109.5
H2 C1 H3 109.5
O1 C2 C3 126.2(5)
O1 C2 C1 114.7(5)
C3 C2 C1 119.1(5)
C4 C3 C2 128.1(5)
C4 C3 H4 116
C2 C3 H4 116
O2 C4 C3 125.4(5)
O2 C4 C5 113.8(5)
C3 C4 C5 120.8(5)
C4 C5 H5 109.5
C4 C5 H6 109.5
H5 C5 H6 109.5
C4 C5 H7 109.5
H5 C5 H7 109.5
H6 C5 H7 109.5
C7 O3 Ru1 123.4(3)
C9 O4 Ru1 123.8(3)
C7 C6 H8 109.5
C7 C6 H9 109.5
H8 C6 H9 109.5
C7 C6 H10 109.5
H8 C6 H10 109.5
H9 C6 H10 109.5
O3 C7 C8 125.5(5)
O3 C7 C6 115.4(4)
C8 C7 C6 119.0(5)
C7 C8 C9 128.4(5)
C7 C8 H11 115.8
C9 C8 H11 115.8
O4 C9 C8 124.8(4)
O4 C9 C10 115.9(5)
C8 C9 C10 119.3(5)
C9 C10 H12 109.5
C9 C10 H13 109.5
H12 C10 H13 109.5
C9 C10 H14 109.5
H12 C10 H14 109.5
H13 C10 H14 109.5
C13 N1 N2 105.4(4)
C13 N1 Ru1 132.4(4)
N2 N1 Ru1 122.1(3)
C11 N2 N1 111.4(5)
C11 N2 H15 124.3
N1 N2 H15 124.3
N2 C11 C12 107.4(6)
N2 C11 H16 126.3
C12 C11 H16 126.3
C11 C12 C13 104.4(6)
C11 C12 H17 127.8
C13 C12 H17 127.8
N1 C13 C12 111.3(5)
N1 C13 H18 124.3
C12 C13 H18 124.3
C16 N3 N4 105.5(4)
C16 N3 Ru1 130.1(3)
N4 N3 Ru1 124.3(3)
C14 N4 N3 110.9(4)
C14 N4 H19 124.5
N3 N4 H19 124.5
N4 C14 C15 107.4(5)
N4 C14 H20 126.3
C15 C14 H20 126.3
C16 C15 C14 105.0(5)
C16 C15 H21 127.5
C14 C15 H21 127.5
N3 C16 C15 111.1(5)
N3 C16 H22 124.4
C15 C16 H22 124.4
F1 P1 F4 89.9(6)
F1 P1 F2 98.0(6)
F4 P1 F2 172.1(6)
F1 P1 F3 92.6(4)
F4 P1 F3 90.2(4)
F2 P1 F3 89.0(4)
F1 P1 F5 91.7(4)
F4 P1 F5 88.7(4)
F2 P1 F5 91.6(4)
F3 P1 F5 175.6(4)
F1 P1 F6 179.5(5)
F4 P1 F6 90.5(6)
F2 P1 F6 81.7(4)
F3 P1 F6 87.0(4)
F5 P1 F6 88.7(4)

loop_
_geom_bond_atom_site_label_1
_geom_bond_atom_site_label_2
_geom_bond_distance
Ru1 O3 1.997(3)
Ru1 O2 2.004(3)
Ru1 O1 2.023(3)
Ru1 O4 2.029(3)
Ru1 N3 2.039(4)
Ru1 N1 2.043(4)
O1 C2 1.281(6)
O2 C4 1.273(6)
C1 C2 1.519(8)
C1 H1 0.96
C1 H2 0.96
C1 H3 0.96
C2 C3 1.398(8)
C3 C4 1.377(8)
C3 H4 0.93
C4 C5 1.503(7)
C5 H5 0.96
C5 H6 0.96
C5 H7 0.96
O3 C7 1.288(6)
O4 C9 1.264(6)
C6 C7 1.501(7)
C6 H8 0.96
C6 H9 0.96
C6 H10 0.96
C7 C8 1.384(7)
C8 C9 1.400(7)
C8 H11 0.93
C9 C10 1.501(7)
C10 H12 0.96
C10 H13 0.96
C10 H14 0.96
N1 C13 1.319(7)
N1 N2 1.342(5)
N2 C11 1.323(8)
N2 H15 0.86
C11 C12 1.377(10)
C11 H16 0.93
C12 C13 1.377(8)
C12 H17 0.93
C13 H18 0.93
N3 C16 1.332(6)
N3 N4 1.351(5)
N4 C14 1.335(7)
N4 H19 0.86
C14 C15 1.381(8)
C14 H20 0.93
C15 C16 1.372(7)
C15 H21 0.93
C16 H22 0.93
P1 F1 1.473(6)
P1 F4 1.513(6)
P1 F2 1.526(6)
P1 F3 1.547(5)
P1 F5 1.550(5)
P1 F6 1.550(6)

loop_
_geom_hbond_atom_site_label_D
_geom_hbond_atom_site_label_H
_geom_hbond_atom_site_label_A
_geom_hbond_distance_DH
_geom_hbond_distance_HA
_geom_hbond_distance_DA
_geom_hbond_angle_DHA
_geom_hbond_site_symmetry_A
N2 H15 O2 0.86 2.3 2.776(6) 115.4 .
N2 H15 F5 0.86 2.31 2.999(7) 136.9 1_556
N4 H19 O1 0.86 2.11 2.911(5) 154.9 2_666

loop_
_geom_torsion_atom_site_label_1
_geom_torsion_atom_site_label_2
_geom_torsion_atom_site_label_3
_geom_torsion_atom_site_label_4
_geom_torsion
O3 Ru1 O1 C2 79.1(4)
O2 Ru1 O1 C2 -9.5(4)
O4 Ru1 O1 C2 172.2(4)
N3 Ru1 O1 C2 -99.0(4)
N1 Ru1 O1 C2 83(6)
O3 Ru1 O2 C4 -83.7(4)
O1 Ru1 O2 C4 5.6(4)
O4 Ru1 O2 C4 140(3)
N3 Ru1 O2 C4 97.4(4)
N1 Ru1 O2 C4 -173.1(4)
Ru1 O1 C2 C3 9.0(8)
Ru1 O1 C2 C1 -173.1(4)
O1 C2 C3 C4 -1.4(10)
C1 C2 C3 C4 -179.2(6)
Ru1 O2 C4 C3 -0.6(7)
Ru1 O2 C4 C5 -179.3(3)
C2 C3 C4 O2 -3.6(9)
C2 C3 C4 C5 175.1(6)
O2 Ru1 O3 C7 172.0(4)
O1 Ru1 O3 C7 78.4(4)
O4 Ru1 O3 C7 -9.7(4)
N3 Ru1 O3 C7 -159(3)
N1 Ru1 O3 C7 -101.5(4)
O3 Ru1 O4 C9 9.4(4)
O2 Ru1 O4 C9 146(3)
O1 Ru1 O4 C9 -79.9(4)
N3 Ru1 O4 C9 -171.7(4)
N1 Ru1 O4 C9 98.8(4)
Ru1 O3 C7 C8 5.8(7)
Ru1 O3 C7 C6 -175.7(3)
O3 C7 C8 C9 2.6(9)
C6 C7 C8 C9 -175.8(5)
Ru1 O4 C9 C8 -5.0(7)
Ru1 O4 C9 C10 174.9(3)
C7 C8 C9 O4 -3.1(9)
C7 C8 C9 C10 177.1(5)
O3 Ru1 N1 C13 92.0(5)
O2 Ru1 N1 C13 -179.3(5)
O1 Ru1 N1 C13 88(6)
O4 Ru1 N1 C13 -1.1(5)
N3 Ru1 N1 C13 -89.9(5)
O3 Ru1 N1 N2 -84.8(4)
O2 Ru1 N1 N2 3.9(4)
O1 Ru1 N1 N2 -89(6)
O4 Ru1 N1 N2 -177.9(4)
N3 Ru1 N1 N2 93.4(4)
C13 N1 N2 C11 0.3(7)
Ru1 N1 N2 C11 177.8(4)
N1 N2 C11 C12 0.0(8)
N2 C11 C12 C13 -0.3(9)
N2 N1 C13 C12 -0.5(7)
Ru1 N1 C13 C12 -177.7(4)
C11 C12 C13 N1 0.5(8)
O3 Ru1 N3 C16 -6(4)
O2 Ru1 N3 C16 23.3(5)
O1 Ru1 N3 C16 116.8(5)
O4 Ru1 N3 C16 -155.0(5)
N1 Ru1 N3 C16 -63.2(5)
O3 Ru1 N3 N4 171(3)
O2 Ru1 N3 N4 -160.2(4)
O1 Ru1 N3 N4 -66.7(4)
O4 Ru1 N3 N4 21.5(4)
N1 Ru1 N3 N4 113.3(4)
C16 N3 N4 C14 0.4(6)
Ru1 N3 N4 C14 -176.8(4)
N3 N4 C14 C15 -0.3(7)
N4 C14 C15 C16 0.1(7)
N4 N3 C16 C15 -0.4(6)
Ru1 N3 C16 C15 176.6(4)
C14 C15 C16 N3 0.2(7)
